data_1544056
loop_
_publ_author_name
'Rakesh Kumar Gupta'
'Rampal Pandey'
'Amit Kumar'
'K.V. Ramanujachary'
'Samuel E. Lofland'
'Daya Shankar Pandey'

_publ_section_title
;
 Structural diversity in heteroleptic dipyrrinato copper(II) complexes
;
_journal_name_full 'Inorganica Chimica Acta'
_journal_page_first 518
_journal_page_last 527
_journal_paper_doi 10.1016/j.ica.2013.09.044
_journal_volume 409B
_journal_year 2014
_chemical_formula_moiety 'C20 H18 Cu N2 O3'
_chemical_formula_sum 'C20 H18 Cu N2 O3'
_chemical_formula_weight 397.90
_space_group_IT_number 14
_symmetry_cell_setting monoclinic
_symmetry_Int_Tables_number 14
_symmetry_space_group_name_Hall '-P 2ybc'
_symmetry_space_group_name_H-M 'P 1 21/c 1'
_atom_sites_solution_hydrogens geom
_atom_sites_solution_primary direct
_atom_sites_solution_secondary difmap
_cell_angle_alpha 90.00
_cell_angle_beta 100.67(3)
_cell_angle_gamma 90.00
_cell_formula_units_Z 4
_cell_length_a 7.1120(15)
_cell_length_b 13.516(3)
_cell_length_c 19.323(5)
_cell_measurement_reflns_used 4163
_cell_measurement_temperature 293(2)
_cell_measurement_theta_max 0.864
_cell_measurement_theta_min 0.780
_cell_volume 1825.3(8)
_computing_structure_refinement 'SHELXL-97 (Sheldrick, 1997)'
_diffrn_ambient_temperature 293(2)
_diffrn_measured_fraction_theta_full 0.985
_diffrn_measured_fraction_theta_max 0.985
_diffrn_radiation_monochromator graphite
_diffrn_radiation_type MoK\a
_diffrn_radiation_wavelength 0.71073
_diffrn_reflns_av_R_equivalents 0.0295
_diffrn_reflns_av_sigmaI/netI 0.0250
_diffrn_reflns_limit_h_max 9
_diffrn_reflns_limit_h_min -8
_diffrn_reflns_limit_k_max 17
_diffrn_reflns_limit_k_min -17
_diffrn_reflns_limit_l_max 25
_diffrn_reflns_limit_l_min -25
_diffrn_reflns_number 16492
_diffrn_reflns_theta_full 27.45
_diffrn_reflns_theta_max 27.45
_diffrn_reflns_theta_min 3.01
_diffrn_source 'fine-focus sealed tube'
_exptl_absorpt_coefficient_mu 1.218
_exptl_absorpt_correction_type none
_exptl_crystal_colour red
_exptl_crystal_density_diffrn 1.448
_exptl_crystal_density_method 'not measured'
_exptl_crystal_description needle
_exptl_crystal_F_000 820
_exptl_crystal_size_max .23
_exptl_crystal_size_mid .17
_exptl_crystal_size_min .12
_refine_diff_density_max 1.363
_refine_diff_density_min -0.717
_refine_diff_density_rms 0.097
_refine_ls_goodness_of_fit_ref 1.091
_refine_ls_matrix_type full
_refine_ls_number_parameters 238
_refine_ls_number_reflns 4100
_refine_ls_number_restraints 0
_refine_ls_restrained_S_all 1.091
_refine_ls_R_factor_all 0.0812
_refine_ls_R_factor_gt 0.0728
_refine_ls_shift/su_max 0.056
_refine_ls_shift/su_mean 0.017
_refine_ls_structure_factor_coef Fsqd
_refine_ls_weighting_details 'calc w=1/[\s^2^(Fo^2^)+(0.0636P)^2^+8.7554P] where P=(Fo^2^+2Fc^2^)/3'
_refine_ls_weighting_scheme calc
_refine_ls_wR_factor_gt 0.2039
_refine_ls_wR_factor_ref 0.2079
_reflns_number_gt 3468
_reflns_number_total 4100
_reflns_threshold_expression >2sigma(I)
_cod_data_source_file ICA-2014-409B-518-527-4.cif
_cod_data_source_block 7
_cod_depositor_comments
;
The following automatic conversions were performed:

'_journal_paper_doi' value
'http://dx.doi.org/10.1016/j.ica.2013.09.044' was changed to
'10.1016/j.ica.2013.09.044'.

Automatic conversion script
Id: cif_fix_values 6433 2018-09-21 13:16:33Z andrius 
;
_cod_original_cell_volume 1825.3(7)
_cod_original_sg_symbol_H-M 'P 21/c'
_cod_database_code 1544056

loop_
_symmetry_equiv_pos_as_xyz
'x, y, z'
'-x, y+1/2, -z+1/2'
'-x, -y, -z'
'x, -y-1/2, z-1/2'

loop_
_atom_site_label
_atom_site_type_symbol
_atom_site_fract_x
_atom_site_fract_y
_atom_site_fract_z
_atom_site_U_iso_or_equiv
_atom_site_adp_type
_atom_site_occupancy
_atom_site_symmetry_multiplicity
_atom_site_calc_flag
_atom_site_refinement_flags
_atom_site_disorder_assembly
_atom_site_disorder_group
Cu1 Cu 0.27378(10) -0.01160(5) 0.44289(3) 0.0447(2) Uani 1 1 d . . .
O1 O 0.1962(7) -0.1239(3) 0.4926(2) 0.0546(10) Uani 1 1 d . . .
O2 O 0.3147(7) 0.0655(3) 0.5290(2) 0.0568(11) Uani 1 1 d . . .
O3 O 0.6176(12) 0.0481(8) 0.2154(5) 0.129(3) Uani 1 1 d . . .
H1 H 0.6288 0.0874 0.2482 0.194 Uiso 1 1 calc R . .
N2 N 0.2361(7) -0.0914(3) 0.3572(2) 0.0443(10) Uani 1 1 d . . .
N1 N 0.3392(7) 0.1063(3) 0.3920(2) 0.0433(10) Uani 1 1 d . . .
C9 C 0.2018(10) -0.1894(5) 0.3524(3) 0.0563(15) Uani 1 1 d . . .
H9 H 0.1936 -0.2305 0.3903 0.068 Uiso 1 1 calc R . .
C8 C 0.1803(12) -0.2210(5) 0.2823(4) 0.072(2) Uani 1 1 d . . .
H8 H 0.1573 -0.2854 0.2660 0.087 Uiso 1 1 calc R . .
C7 C 0.1990(11) -0.1409(5) 0.2430(3) 0.0638(17) Uani 1 1 d . . .
H7 H 0.1898 -0.1398 0.1944 0.077 Uiso 1 1 calc R . .
C6 C 0.2353(9) -0.0586(4) 0.2887(3) 0.0478(13) Uani 1 1 d . . .
C5 C 0.2756(8) 0.0389(5) 0.2718(3) 0.0477(13) Uani 1 1 d . . .
C4 C 0.3229(8) 0.1161(4) 0.3190(3) 0.0459(12) Uani 1 1 d . . .
C3 C 0.3658(10) 0.2150(5) 0.3047(3) 0.0574(15) Uani 1 1 d . . .
H3 H 0.3646 0.2421 0.2603 0.069 Uiso 1 1 calc R . .
C2 C 0.4096(11) 0.2642(5) 0.3676(4) 0.0624(16) Uani 1 1 d . . .
H2 H 0.4444 0.3304 0.3743 0.075 Uiso 1 1 calc R . .
C1 C 0.3915(9) 0.1954(5) 0.4191(3) 0.0517(13) Uani 1 1 d . . .
H1A H 0.4132 0.2094 0.4670 0.062 Uiso 1 1 calc R . .
C10 C 0.2764(10) 0.0587(5) 0.1953(3) 0.0557(15) Uani 1 1 d . . .
C15 C 0.1055(14) 0.0653(6) 0.1467(4) 0.078(2) Uani 1 1 d . . .
H15 H -0.0120 0.0598 0.1609 0.093 Uiso 1 1 calc R . .
C14 C 0.1156(17) 0.0802(7) 0.0763(4) 0.097(3) Uani 1 1 d . . .
H14 H 0.0031 0.0851 0.0431 0.117 Uiso 1 1 calc R . .
C13 C 0.289(2) 0.0879(7) 0.0546(4) 0.104(4) Uani 1 1 d . . .
H13 H 0.2917 0.0999 0.0074 0.124 Uiso 1 1 calc R . .
C12 C 0.4582(17) 0.0779(7) 0.1016(4) 0.095(3) Uani 1 1 d . . .
H12 H 0.5750 0.0808 0.0866 0.114 Uiso 1 1 calc R . .
C11 C 0.4502(12) 0.0634(6) 0.1719(4) 0.0711(19) Uani 1 1 d . . .
C20 C 0.0753(11) -0.2202(5) 0.5751(4) 0.0658(18) Uani 1 1 d . . .
H20A H -0.0284 -0.2423 0.5394 0.099 Uiso 1 1 calc R . .
H20B H 0.0306 -0.2111 0.6186 0.099 Uiso 1 1 calc R . .
H20C H 0.1756 -0.2687 0.5815 0.099 Uiso 1 1 calc R . .
C19 C 0.1502(9) -0.1245(5) 0.5531(3) 0.0510(14) Uani 1 1 d . . .
C18 C 0.1655(9) -0.0431(5) 0.5981(3) 0.0539(14) Uani 1 1 d . . .
H18 H 0.1178 -0.0492 0.6396 0.065 Uiso 1 1 calc R . .
C17 C 0.2479(8) 0.0466(5) 0.5847(3) 0.0524(14) Uani 1 1 d . . .
C16 C 0.2653(10) 0.1278(6) 0.6377(4) 0.0657(18) Uani 1 1 d . . .
H16A H 0.3980 0.1424 0.6543 0.099 Uiso 1 1 calc R . .
H16B H 0.2076 0.1074 0.6766 0.099 Uiso 1 1 calc R . .
H16C H 0.2014 0.1857 0.6163 0.099 Uiso 1 1 calc R . .

loop_
_atom_site_aniso_label
_atom_site_aniso_U_11
_atom_site_aniso_U_22
_atom_site_aniso_U_33
_atom_site_aniso_U_23
_atom_site_aniso_U_13
_atom_site_aniso_U_12
Cu1 0.0527(4) 0.0475(4) 0.0343(3) 0.0010(3) 0.0088(3) -0.0005(3)
O1 0.072(3) 0.052(2) 0.041(2) 0.0062(17) 0.0126(19) 0.004(2)
O2 0.074(3) 0.059(3) 0.038(2) 0.0000(18) 0.0134(19) -0.009(2)
O3 0.107(6) 0.166(8) 0.122(6) 0.005(6) 0.041(5) -0.011(6)
N2 0.048(2) 0.047(2) 0.040(2) 0.0014(19) 0.0123(19) 0.004(2)
N1 0.048(2) 0.047(2) 0.036(2) -0.0010(18) 0.0092(19) -0.002(2)
C9 0.074(4) 0.046(3) 0.052(3) -0.004(3) 0.020(3) -0.003(3)
C8 0.107(6) 0.048(3) 0.069(4) -0.014(3) 0.035(4) -0.011(4)
C7 0.092(5) 0.055(4) 0.047(3) -0.012(3) 0.018(3) -0.003(3)
C6 0.056(3) 0.050(3) 0.039(3) -0.005(2) 0.012(2) 0.006(3)
C5 0.050(3) 0.057(3) 0.035(3) 0.004(2) 0.007(2) 0.001(3)
C4 0.049(3) 0.049(3) 0.039(3) 0.002(2) 0.009(2) -0.001(2)
C3 0.071(4) 0.053(3) 0.050(3) 0.009(3) 0.014(3) 0.000(3)
C2 0.076(4) 0.049(3) 0.063(4) -0.003(3) 0.016(3) -0.009(3)
C1 0.050(3) 0.056(3) 0.049(3) -0.003(3) 0.008(3) -0.003(3)
C10 0.077(4) 0.054(3) 0.036(3) -0.001(2) 0.010(3) -0.002(3)
C15 0.101(6) 0.076(5) 0.050(4) 0.005(3) -0.002(4) 0.009(4)
C14 0.131(9) 0.095(7) 0.054(5) 0.005(4) -0.016(5) -0.003(6)
C13 0.184(12) 0.089(6) 0.040(4) 0.003(4) 0.026(6) 0.000(7)
C12 0.135(8) 0.101(7) 0.059(5) 0.006(4) 0.048(5) -0.008(6)
C11 0.083(5) 0.080(5) 0.053(4) 0.008(3) 0.018(4) -0.001(4)
C20 0.071(4) 0.066(4) 0.061(4) 0.020(3) 0.016(3) 0.001(3)
C19 0.051(3) 0.060(3) 0.041(3) 0.013(3) 0.006(2) 0.011(3)
C18 0.053(3) 0.068(4) 0.042(3) 0.005(3) 0.013(3) 0.007(3)
C17 0.045(3) 0.077(4) 0.033(3) 0.002(3) 0.002(2) 0.009(3)
C16 0.067(4) 0.077(5) 0.056(4) -0.015(3) 0.018(3) -0.003(4)

loop_
_atom_type_symbol
_atom_type_description
_atom_type_scat_dispersion_real
_atom_type_scat_dispersion_imag
_atom_type_scat_source
C C 0.0033 0.0016 'International Tables Vol C Tables 4.2.6.8 and 6.1.1.4'
H H 0.0000 0.0000 'International Tables Vol C Tables 4.2.6.8 and 6.1.1.4'
Cu Cu 0.3201 1.2651 'International Tables Vol C Tables 4.2.6.8 and 6.1.1.4'
N N 0.0061 0.0033 'International Tables Vol C Tables 4.2.6.8 and 6.1.1.4'
O O 0.0106 0.0060 'International Tables Vol C Tables 4.2.6.8 and 6.1.1.4'

loop_
_geom_angle_atom_site_label_1
_geom_angle_atom_site_label_2
_geom_angle_atom_site_label_3
_geom_angle
_geom_angle_site_symmetry_1
_geom_angle_site_symmetry_3
O1 Cu1 O2 90.35(17) . .
O1 Cu1 N2 88.89(18) . .
O2 Cu1 N2 178.76(19) . .
O1 Cu1 N1 176.89(19) . .
O2 Cu1 N1 89.01(18) . .
N2 Cu1 N1 91.80(19) . .
C19 O1 Cu1 127.5(4) . .
C17 O2 Cu1 126.5(4) . .
C11 O3 H1 109.5 . .
C9 N2 C6 106.1(5) . .
C9 N2 Cu1 126.7(4) . .
C6 N2 Cu1 127.2(4) . .
C1 N1 C4 106.0(5) . .
C1 N1 Cu1 127.2(4) . .
C4 N1 Cu1 126.6(4) . .
N2 C9 C8 110.7(6) . .
N2 C9 H9 124.7 . .
C8 C9 H9 124.7 . .
C7 C8 C9 107.2(6) . .
C7 C8 H8 126.4 . .
C9 C8 H8 126.4 . .
C8 C7 C6 107.9(6) . .
C8 C7 H7 126.1 . .
C6 C7 H7 126.1 . .
C5 C6 N2 123.8(5) . .
C5 C6 C7 128.0(5) . .
N2 C6 C7 108.1(5) . .
C4 C5 C6 126.1(5) . .
C4 C5 C10 117.9(5) . .
C6 C5 C10 115.9(5) . .
C5 C4 N1 123.8(5) . .
C5 C4 C3 128.2(5) . .
N1 C4 C3 107.9(5) . .
C2 C3 C4 107.9(5) . .
C2 C3 H3 126.0 . .
C4 C3 H3 126.0 . .
C3 C2 C1 106.0(6) . .
C3 C2 H2 127.0 . .
C1 C2 H2 127.0 . .
N1 C1 C2 112.2(5) . .
N1 C1 H1A 123.9 . .
C2 C1 H1A 123.9 . .
C11 C10 C15 119.6(6) . .
C11 C10 C5 119.5(6) . .
C15 C10 C5 120.8(6) . .
C10 C15 C14 118.1(9) . .
C10 C15 H15 120.9 . .
C14 C15 H15 120.9 . .
C13 C14 C15 121.3(9) . .
C13 C14 H14 119.3 . .
C15 C14 H14 119.4 . .
C12 C13 C14 121.0(8) . .
C12 C13 H13 119.5 . .
C14 C13 H13 119.5 . .
C11 C12 C13 118.2(9) . .
C11 C12 H12 120.9 . .
C13 C12 H12 120.9 . .
O3 C11 C12 116.4(8) . .
O3 C11 C10 121.9(7) . .
C12 C11 C10 121.7(8) . .
C19 C20 H20A 109.5 . .
C19 C20 H20B 109.5 . .
H20A C20 H20B 109.5 . .
C19 C20 H20C 109.5 . .
H20A C20 H20C 109.5 . .
H20B C20 H20C 109.5 . .
O1 C19 C18 124.4(6) . .
O1 C19 C20 115.8(6) . .
C18 C19 C20 119.8(5) . .
C17 C18 C19 123.9(5) . .
C17 C18 H18 118.1 . .
C19 C18 H18 118.0 . .
O2 C17 C18 124.4(6) . .
O2 C17 C16 115.7(6) . .
C18 C17 C16 119.9(5) . .
C17 C16 H16A 109.5 . .
C17 C16 H16B 109.5 . .
H16A C16 H16B 109.5 . .
C17 C16 H16C 109.5 . .
H16A C16 H16C 109.5 . .
H16B C16 H16C 109.5 . .

loop_
_geom_bond_atom_site_label_1
_geom_bond_atom_site_label_2
_geom_bond_distance
_geom_bond_site_symmetry_2
Cu1 O1 1.931(4) .
Cu1 O2 1.939(4) .
Cu1 N2 1.952(5) .
Cu1 N1 1.973(5) .
O1 C19 1.270(7) .
O2 C17 1.280(7) .
O3 C11 1.340(11) .
O3 H1 0.8200 .
N2 C9 1.347(8) .
N2 C6 1.395(7) .
N1 C1 1.338(7) .
N1 C4 1.399(7) .
C9 C8 1.401(9) .
C9 H9 0.9300 .
C8 C7 1.341(10) .
C8 H8 0.9300 .
C7 C6 1.414(8) .
C7 H7 0.9300 .
C6 C5 1.401(8) .
C5 C4 1.386(8) .
C5 C10 1.503(7) .
C4 C3 1.410(8) .
C3 C2 1.370(9) .
C3 H3 0.9300 .
C2 C1 1.387(9) .
C2 H2 0.9300 .
C1 H1A 0.9300 .
C10 C11 1.393(10) .
C10 C15 1.394(10) .
C15 C14 1.390(11) .
C15 H15 0.9300 .
C14 C13 1.379(15) .
C14 H14 0.9300 .
C13 C12 1.373(15) .
C13 H13 0.9300 .
C12 C11 1.383(10) .
C12 H12 0.9300 .
C20 C19 1.490(9) .
C20 H20A 0.9600 .
C20 H20B 0.9600 .
C20 H20C 0.9600 .
C19 C18 1.394(9) .
C18 C17 1.391(9) .
C18 H18 0.9300 .
C17 C16 1.490(9) .
C16 H16A 0.9600 .
C16 H16B 0.9600 .
C16 H16C 0.9600 .

loop_
_geom_torsion_atom_site_label_1
_geom_torsion_atom_site_label_2
_geom_torsion_atom_site_label_3
_geom_torsion_atom_site_label_4
_geom_torsion
_geom_torsion_site_symmetry_1
_geom_torsion_site_symmetry_2
_geom_torsion_site_symmetry_3
_geom_torsion_site_symmetry_4
O2 Cu1 O1 C19 14.9(5) . . . .
N2 Cu1 O1 C19 -166.1(5) . . . .
N1 Cu1 O1 C19 -63(3) . . . .
O1 Cu1 O2 C17 -18.2(5) . . . .
N2 Cu1 O2 C17 -71(9) . . . .
N1 Cu1 O2 C17 158.7(5) . . . .
O1 Cu1 N2 C9 -9.3(5) . . . .
O2 Cu1 N2 C9 43(9) . . . .
N1 Cu1 N2 C9 173.8(5) . . . .
O1 Cu1 N2 C6 169.3(5) . . . .
O2 Cu1 N2 C6 -138(9) . . . .
N1 Cu1 N2 C6 -7.7(5) . . . .
O1 Cu1 N1 C1 79(3) . . . .
O2 Cu1 N1 C1 1.4(5) . . . .
N2 Cu1 N1 C1 -177.7(5) . . . .
O1 Cu1 N1 C4 -94(3) . . . .
O2 Cu1 N1 C4 -172.2(5) . . . .
N2 Cu1 N1 C4 8.8(5) . . . .
C6 N2 C9 C8 0.5(8) . . . .
Cu1 N2 C9 C8 179.3(5) . . . .
N2 C9 C8 C7 -0.8(9) . . . .
C9 C8 C7 C6 0.8(9) . . . .
C9 N2 C6 C5 -176.6(6) . . . .
Cu1 N2 C6 C5 4.6(8) . . . .
C9 N2 C6 C7 0.1(7) . . . .
Cu1 N2 C6 C7 -178.8(4) . . . .
C8 C7 C6 C5 175.9(7) . . . .
C8 C7 C6 N2 -0.6(8) . . . .
N2 C6 C5 C4 0.5(10) . . . .
C7 C6 C5 C4 -175.4(7) . . . .
N2 C6 C5 C10 177.3(5) . . . .
C7 C6 C5 C10 1.3(10) . . . .
C6 C5 C4 N1 0.8(10) . . . .
C10 C5 C4 N1 -175.9(5) . . . .
C6 C5 C4 C3 179.5(6) . . . .
C10 C5 C4 C3 2.9(10) . . . .
C1 N1 C4 C5 178.3(6) . . . .
Cu1 N1 C4 C5 -7.0(8) . . . .
C1 N1 C4 C3 -0.6(7) . . . .
Cu1 N1 C4 C3 174.0(4) . . . .
C5 C4 C3 C2 -178.2(6) . . . .
N1 C4 C3 C2 0.7(7) . . . .
C4 C3 C2 C1 -0.4(8) . . . .
C4 N1 C1 C2 0.4(7) . . . .
Cu1 N1 C1 C2 -174.2(4) . . . .
C3 C2 C1 N1 0.0(8) . . . .
C4 C5 C10 C11 77.0(8) . . . .
C6 C5 C10 C11 -100.0(8) . . . .
C4 C5 C10 C15 -107.7(7) . . . .
C6 C5 C10 C15 75.3(8) . . . .
C11 C10 C15 C14 -2.4(12) . . . .
C5 C10 C15 C14 -177.7(7) . . . .
C10 C15 C14 C13 0.3(14) . . . .
C15 C14 C13 C12 2.1(16) . . . .
C14 C13 C12 C11 -2.2(15) . . . .
C13 C12 C11 O3 176.1(9) . . . .
C13 C12 C11 C10 0.1(14) . . . .
C15 C10 C11 O3 -173.5(8) . . . .
C5 C10 C11 O3 1.8(12) . . . .
C15 C10 C11 C12 2.3(12) . . . .
C5 C10 C11 C12 177.6(8) . . . .
Cu1 O1 C19 C18 -6.5(9) . . . .
Cu1 O1 C19 C20 173.5(4) . . . .
O1 C19 C18 C17 -5.5(10) . . . .
C20 C19 C18 C17 174.6(6) . . . .
Cu1 O2 C17 C18 13.4(9) . . . .
Cu1 O2 C17 C16 -167.5(4) . . . .
C19 C18 C17 O2 1.7(10) . . . .
C19 C18 C17 C16 -177.3(6) . . . .
